data_2214081
loop_
_publ_author_name
'Yun-Peng Diao'
'Xiao-Hong Shu'
'Bao-Jing Zhang'
'Yu-Hong Zhen'
'Ting-Guo Kang'

_publ_section_title <i>catena</i>-Poly[[{2,4-dichloro-6-[2-(ethylamino)ethyliminomethyl]phenolato}copper(II)]-\m-azido]
_journal_coeditor_code BT2379
_journal_issue 7
_journal_name_full 'Acta Crystallographica Section E'
_journal_page_first m1816
_journal_page_last m1816
_journal_paper_doi 10.1107/S1600536807026591
_journal_volume 63
_journal_year 2007
_chemical_formula_iupac '[Cu (C11 H13 Cl2 N2 O) (N3)]'
_chemical_formula_moiety 'C11 H13 Cl2 Cu N5 O'
_chemical_formula_sum 'C11 H13 Cl2 Cu N5 O'
_chemical_formula_weight 365.70
_chemical_name_systematic
;
catena-Poly[[{2,4-dichloro-6-[2-
(ethylamino)ethyliminomethyl]phenolato}copper(II)]-\m-azido]
;
_space_group_IT_number 14
_symmetry_cell_setting monoclinic
_symmetry_space_group_name_Hall '-P 2ybc'
_symmetry_space_group_name_H-M 'P 1 21/c 1'
_atom_sites_solution_hydrogens geom
_atom_sites_solution_primary direct
_atom_sites_solution_secondary difmap
_audit_creation_method SHELXL-97
_cell_angle_alpha 90.00
_cell_angle_beta 96.448(3)
_cell_angle_gamma 90.00
_cell_formula_units_Z 4
_cell_length_a 9.0767(18)
_cell_length_b 22.897(4)
_cell_length_c 7.2953(14)
_cell_measurement_reflns_used 2549
_cell_measurement_temperature 298(2)
_cell_measurement_theta_max 25.1
_cell_measurement_theta_min 2.4
_cell_volume 1506.6(5)
_computing_cell_refinement 'SAINT (Bruker, 2000)'
_computing_data_collection 'SMART (Bruker, 2000)'
_computing_data_reduction SAINT
_computing_molecular_graphics SHELXTL
_computing_publication_material SHELXTL
_computing_structure_refinement SHELXTL
_computing_structure_solution 'SHELXTL (Bruker, 2000)'
_diffrn_ambient_temperature 298(2)
_diffrn_measured_fraction_theta_full 0.999
_diffrn_measured_fraction_theta_max 0.999
_diffrn_measurement_device_type 'Bruker SMART CCD area-detector'
_diffrn_measurement_method \w
_diffrn_radiation_monochromator graphite
_diffrn_radiation_source 'fine-focus sealed tube'
_diffrn_radiation_type MoK\a
_diffrn_radiation_wavelength 0.71073
_diffrn_reflns_av_R_equivalents 0.0448
_diffrn_reflns_av_sigmaI/netI 0.0447
_diffrn_reflns_limit_h_max 11
_diffrn_reflns_limit_h_min -11
_diffrn_reflns_limit_k_max 29
_diffrn_reflns_limit_k_min -27
_diffrn_reflns_limit_l_max 9
_diffrn_reflns_limit_l_min -9
_diffrn_reflns_number 12541
_diffrn_reflns_theta_full 27.00
_diffrn_reflns_theta_max 27.00
_diffrn_reflns_theta_min 1.78
_diffrn_standards_number 0
_exptl_absorpt_coefficient_mu 1.806
_exptl_absorpt_correction_T_max 0.8840
_exptl_absorpt_correction_T_min 0.5788
_exptl_absorpt_correction_type multi-scan
_exptl_absorpt_process_details '(SADABS; Bruker, 2000)'
_exptl_crystal_colour blue
_exptl_crystal_density_diffrn 1.612
_exptl_crystal_density_method 'not measured'
_exptl_crystal_description needle
_exptl_crystal_F_000 740
_exptl_crystal_size_max 0.34
_exptl_crystal_size_mid 0.10
_exptl_crystal_size_min 0.07
_refine_diff_density_max 0.329
_refine_diff_density_min -0.394
_refine_ls_extinction_method none
_refine_ls_goodness_of_fit_ref 1.022
_refine_ls_hydrogen_treatment mixed
_refine_ls_matrix_type full
_refine_ls_number_parameters 185
_refine_ls_number_reflns 3287
_refine_ls_number_restraints 1
_refine_ls_restrained_S_all 1.022
_refine_ls_R_factor_all 0.0547
_refine_ls_R_factor_gt 0.0381
_refine_ls_shift/su_max 0.000
_refine_ls_shift/su_mean 0.000
_refine_ls_structure_factor_coef Fsqd
_refine_ls_weighting_details 'calc w=1/[\s^2^(Fo^2^)+(0.0367P)^2^+0.4196P] where P=(Fo^2^+2Fc^2^)/3'
_refine_ls_weighting_scheme calc
_refine_ls_wR_factor_gt 0.0823
_refine_ls_wR_factor_ref 0.0893
_reflns_number_gt 2564
_reflns_number_total 3287
_reflns_threshold_expression I>2\s(I)
_cod_data_source_file bt2379.cif
_cod_data_source_block I
_cod_original_sg_symbol_H-M 'P 21/c'
_cod_database_code 2214081
_cod_database_fobs_code 2214081

loop_
_symmetry_equiv_pos_as_xyz
'x, y, z'
'-x, y+1/2, -z+1/2'
'-x, -y, -z'
'x, -y-1/2, z-1/2'

loop_
_atom_site_type_symbol
_atom_site_label
_atom_site_fract_x
_atom_site_fract_y
_atom_site_fract_z
_atom_site_U_iso_or_equiv
_atom_site_adp_type
_atom_site_calc_flag
_atom_site_refinement_flags
_atom_site_occupancy
Cu Cu1 0.09615(4) 0.257917(13) 0.30458(4) 0.03101(12) Uani d . 1
Cl Cl1 0.09232(11) 0.04857(4) 0.36375(15) 0.0727(3) Uani d . 1
Cl Cl2 0.65892(15) 0.03398(6) 0.2224(2) 0.1229(5) Uani d . 1
O O1 0.1433(2) 0.17315(8) 0.3618(3) 0.0414(5) Uani d . 1
N N1 0.3197(3) 0.27140(10) 0.3065(3) 0.0410(6) Uani d . 1
N N2 0.0927(3) 0.35075(11) 0.2526(3) 0.0474(6) Uani d D 1
N N3 -0.0139(3) 0.26061(10) 0.5403(3) 0.0374(5) Uani d . 1
N N4 -0.1446(3) 0.26976(12) 0.5340(3) 0.0500(6) Uani d . 1
N N5 -0.2703(4) 0.27769(19) 0.5282(5) 0.0922(12) Uani d . 1
C C1 0.2593(3) 0.14407(12) 0.3292(4) 0.0379(6) Uani d . 1
C C2 0.2569(4) 0.08268(13) 0.3269(4) 0.0486(8) Uani d . 1
C C3 0.3771(4) 0.04916(15) 0.2956(5) 0.0647(10) Uani d . 1
H H3 0.3704 0.0086 0.2953 0.078 Uiso calc R 1
C C4 0.5069(4) 0.07609(17) 0.2650(5) 0.0664(10) Uani d . 1
C C5 0.5183(4) 0.13493(16) 0.2671(4) 0.0568(9) Uani d . 1
H H5 0.6078 0.1524 0.2481 0.068 Uiso calc R 1
C C6 0.3963(3) 0.17011(13) 0.2977(4) 0.0431(7) Uani d . 1
C C7 0.4186(3) 0.23208(14) 0.2918(4) 0.0443(7) Uani d . 1
H H7 0.5135 0.2450 0.2758 0.053 Uiso calc R 1
C C8 0.3617(4) 0.33280(14) 0.2894(4) 0.0521(8) Uani d . 1
H H8A 0.3820 0.3407 0.1640 0.062 Uiso calc R 1
H H8B 0.4510 0.3409 0.3715 0.062 Uiso calc R 1
C C9 0.2379(4) 0.37133(14) 0.3377(4) 0.0575(9) Uani d . 1
H H9A 0.2380 0.3722 0.4707 0.069 Uiso calc R 1
H H9B 0.2543 0.4108 0.2965 0.069 Uiso calc R 1
C C10 -0.0293(5) 0.38750(15) 0.3046(6) 0.0739(11) Uani d . 1
H H10A -0.0044 0.4283 0.2895 0.089 Uiso calc R 1
H H10B -0.0408 0.3811 0.4336 0.089 Uiso calc R 1
C C11 -0.1735(5) 0.3744(2) 0.1897(7) 0.0940(14) Uani d . 1
H H11A -0.1638 0.3822 0.0624 0.141 Uiso calc R 1
H H11B -0.2503 0.3985 0.2295 0.141 Uiso calc R 1
H H11C -0.1984 0.3340 0.2039 0.141 Uiso calc R 1
H H2 0.096(4) 0.3509(15) 0.1300(16) 0.080 Uiso d D 1

loop_
_atom_site_aniso_label
_atom_site_aniso_U_11
_atom_site_aniso_U_22
_atom_site_aniso_U_33
_atom_site_aniso_U_12
_atom_site_aniso_U_13
_atom_site_aniso_U_23
Cu1 0.0379(2) 0.02888(18) 0.02698(18) -0.00013(14) 0.00675(13) -0.00008(13)
Cl1 0.0856(7) 0.0403(5) 0.0954(7) -0.0123(4) 0.0246(6) -0.0038(4)
Cl2 0.0975(9) 0.1071(10) 0.1697(14) 0.0592(8) 0.0405(9) -0.0002(9)
O1 0.0449(11) 0.0359(11) 0.0453(12) 0.0020(9) 0.0131(9) 0.0008(9)
N1 0.0477(15) 0.0430(14) 0.0318(13) -0.0116(11) 0.0026(11) 0.0025(10)
N2 0.0741(19) 0.0333(13) 0.0351(13) 0.0037(12) 0.0076(13) 0.0022(11)
N3 0.0378(13) 0.0441(14) 0.0309(12) 0.0041(11) 0.0059(10) 0.0006(10)
N4 0.0478(17) 0.0660(18) 0.0370(15) 0.0028(13) 0.0084(12) -0.0010(12)
N5 0.048(2) 0.158(4) 0.071(2) 0.014(2) 0.0125(17) 0.010(2)
C1 0.0446(17) 0.0406(16) 0.0283(14) 0.0012(13) 0.0028(12) 0.0002(11)
C2 0.062(2) 0.0419(18) 0.0428(18) 0.0077(15) 0.0109(15) -0.0007(13)
C3 0.085(3) 0.046(2) 0.063(2) 0.0216(19) 0.009(2) 0.0015(17)
C4 0.068(2) 0.063(2) 0.070(2) 0.0281(19) 0.0153(19) 0.0048(19)
C5 0.0442(19) 0.074(3) 0.053(2) 0.0082(17) 0.0066(15) 0.0076(17)
C6 0.0472(17) 0.0504(18) 0.0317(16) 0.0031(14) 0.0039(13) 0.0021(13)
C7 0.0381(17) 0.061(2) 0.0341(16) -0.0048(14) 0.0043(13) 0.0023(14)
C8 0.068(2) 0.0487(19) 0.0376(17) -0.0207(16) -0.0047(15) 0.0057(14)
C9 0.095(3) 0.0362(17) 0.0384(17) -0.0140(17) -0.0072(17) 0.0004(13)
C10 0.103(3) 0.0378(19) 0.085(3) 0.016(2) 0.029(2) 0.0015(18)
C11 0.087(3) 0.078(3) 0.120(4) 0.031(3) 0.024(3) 0.020(3)

loop_
_atom_type_symbol
_atom_type_description
_atom_type_scat_dispersion_real
_atom_type_scat_dispersion_imag
_atom_type_scat_source
C C 0.0033 0.0016 'International Tables Vol C Tables 4.2.6.8 and 6.1.1.4'
H H 0.0000 0.0000 'International Tables Vol C Tables 4.2.6.8 and 6.1.1.4'
N N 0.0061 0.0033 'International Tables Vol C Tables 4.2.6.8 and 6.1.1.4'
O O 0.0106 0.0060 'International Tables Vol C Tables 4.2.6.8 and 6.1.1.4'
Cl Cl 0.1484 0.1585 'International Tables Vol C Tables 4.2.6.8 and 6.1.1.4'
Cu Cu 0.3201 1.2651 'International Tables Vol C Tables 4.2.6.8 and 6.1.1.4'

loop_
_geom_angle_atom_site_label_1
_geom_angle_atom_site_label_2
_geom_angle_atom_site_label_3
_geom_angle_site_symmetry_1
_geom_angle_site_symmetry_3
_geom_angle
O1 Cu1 N1 . . 87.52(9)
O1 Cu1 N3 . . 88.17(8)
N1 Cu1 N3 . . 123.73(9)
O1 Cu1 N3 . 4_565 93.61(8)
N1 Cu1 N3 . 4_565 113.73(9)
N3 Cu1 N3 . 4_565 122.53(11)
O1 Cu1 N2 . . 168.65(9)
N1 Cu1 N2 . . 81.24(10)
N3 Cu1 N2 . . 96.73(9)
N3 Cu1 N2 4_565 . 92.37(9)
C1 O1 Cu1 . . 128.01(17)
C7 N1 C8 . . 118.3(3)
C7 N1 Cu1 . . 126.5(2)
C8 N1 Cu1 . . 114.2(2)
C9 N2 C10 . . 111.8(3)
C9 N2 Cu1 . . 104.29(18)
C10 N2 Cu1 . . 120.9(2)
C9 N2 H2 . . 107(2)
C10 N2 H2 . . 111(2)
Cu1 N2 H2 . . 100(2)
N4 N3 Cu1 . . 122.42(19)
N4 N3 Cu1 . 4_566 115.75(19)
Cu1 N3 Cu1 . 4_566 121.73(11)
N5 N4 N3 . . 179.0(4)
O1 C1 C2 . . 120.4(3)
O1 C1 C6 . . 124.1(3)
C2 C1 C6 . . 115.5(3)
C3 C2 C1 . . 123.3(3)
C3 C2 Cl1 . . 119.2(3)
C1 C2 Cl1 . . 117.4(2)
C4 C3 C2 . . 119.3(3)
C4 C3 H3 . . 120.4
C2 C3 H3 . . 120.4
C5 C4 C3 . . 120.8(3)
C5 C4 Cl2 . . 119.6(3)
C3 C4 Cl2 . . 119.6(3)
C4 C5 C6 . . 120.8(3)
C4 C5 H5 . . 119.6
C6 C5 H5 . . 119.6
C5 C6 C1 . . 120.3(3)
C5 C6 C7 . . 116.4(3)
C1 C6 C7 . . 123.3(3)
N1 C7 C6 . . 126.0(3)
N1 C7 H7 . . 117.0
C6 C7 H7 . . 117.0
N1 C8 C9 . . 109.5(3)
N1 C8 H8A . . 109.8
C9 C8 H8A . . 109.8
N1 C8 H8B . . 109.8
C9 C8 H8B . . 109.8
H8A C8 H8B . . 108.2
N2 C9 C8 . . 111.8(2)
N2 C9 H9A . . 109.3
C8 C9 H9A . . 109.3
N2 C9 H9B . . 109.3
C8 C9 H9B . . 109.3
H9A C9 H9B . . 107.9
N2 C10 C11 . . 112.0(3)
N2 C10 H10A . . 109.2
C11 C10 H10A . . 109.2
N2 C10 H10B . . 109.2
C11 C10 H10B . . 109.2
H10A C10 H10B . . 107.9
C10 C11 H11A . . 109.5
C10 C11 H11B . . 109.5
H11A C11 H11B . . 109.5
C10 C11 H11C . . 109.5
H11A C11 H11C . . 109.5
H11B C11 H11C . . 109.5

loop_
_geom_bond_atom_site_label_1
_geom_bond_atom_site_label_2
_geom_bond_site_symmetry_2
_geom_bond_distance
Cu1 O1 . 2.0209(19)
Cu1 N1 . 2.051(2)
Cu1 N3 . 2.085(2)
Cu1 N3 4_565 2.112(2)
Cu1 N2 . 2.159(2)
Cl1 C2 . 1.733(3)
Cl2 C4 . 1.740(3)
O1 C1 . 1.290(3)
N1 C7 . 1.284(4)
N1 C8 . 1.466(4)
N2 C9 . 1.469(4)
N2 C10 . 1.474(4)
N2 H2 . 0.899(10)
N3 N4 . 1.201(3)
N3 Cu1 4_566 2.112(2)
N4 N5 . 1.151(4)
C1 C2 . 1.406(4)
C1 C6 . 1.421(4)
C2 C3 . 1.373(4)
C3 C4 . 1.371(5)
C3 H3 . 0.9300
C4 C5 . 1.351(5)
C5 C6 . 1.408(4)
C5 H5 . 0.9300
C6 C7 . 1.435(4)
C7 H7 . 0.9300
C8 C9 . 1.502(5)
C8 H8A . 0.9700
C8 H8B . 0.9700
C9 H9A . 0.9700
C9 H9B . 0.9700
C10 C11 . 1.503(6)
C10 H10A . 0.9700
C10 H10B . 0.9700
C11 H11A . 0.9600
C11 H11B . 0.9600
C11 H11C . 0.9600

loop_
_geom_hbond_atom_site_label_D
_geom_hbond_atom_site_label_H
_geom_hbond_atom_site_label_A
_geom_hbond_site_symmetry_A
_geom_hbond_distance_DH
_geom_hbond_distance_HA
_geom_hbond_distance_DA
_geom_hbond_angle_DHA
N2 H2 O1 4_565 0.899(10) 2.121(15) 2.989(3) 162(3)
